data_7226918
loop_
_publ_author_name
'B\;akowicz, J.'
'Turowska-Tyrk, I.'

_publ_section_title
;
 Structural transformations in crystals induced by radiation and pressure.
 Part 4. The complex influence of high pressure on the path and kinetics
 of the [2 + 2] photodimerization
;
_journal_issue 46
_journal_name_full CrystEngComm
_journal_page_first 8898
_journal_paper_doi 10.1039/C6CE01650B
_journal_volume 18
_journal_year 2016
_chemical_formula_sum 'C19 H18 O'
_chemical_formula_weight 262.33
_space_group_crystal_system orthorhombic
_space_group_IT_number 61
_space_group_name_Hall '-P 2ac 2ab'
_space_group_name_H-M_alt 'P b c a'
_symmetry_space_group_name_Hall '-P 2ac 2ab'
_symmetry_space_group_name_H-M 'P b c a'
_atom_sites_solution_hydrogens mixed
_atom_sites_solution_primary isomor
_atom_sites_solution_secondary geom
_audit_creation_method SHELXL-2014/7
_audit_update_record
;
2016-07-26 deposited with the CCDC.
2016-10-25 downloaded from the CCDC.
;
_cell_angle_alpha 90
_cell_angle_beta 90
_cell_angle_gamma 90
_cell_formula_units_Z 8
_cell_length_a 30.88(4)
_cell_length_b 10.2558(9)
_cell_length_c 8.4545(9)
_cell_measurement_pressure 1000000
_cell_measurement_reflns_used 2282
_cell_measurement_temperature 299(2)
_cell_measurement_theta_max 20.82
_cell_measurement_theta_min 3.17
_cell_volume 2678(3)
_computing_cell_refinement 'CrysAlisPro (Agilent Technologies, 2014)'
_computing_data_collection 'CrysAlisPro (Agilent Technologies, 2014)'
_computing_data_reduction 'CrysAlisPro (Agilent Technologies, 2014)'
_computing_molecular_graphics 'ORTEP-3 for Windows (Farrugia, 2012)'
_computing_publication_material 'SHELXL-2014/7 (Sheldrick, 2015)'
_computing_structure_refinement 'SHELXL-2014/7 (Sheldrick, 2015)'
_computing_structure_solution 'SHELXS-2013/1 (Sheldrick, 2008)'
_diffrn_ambient_pressure 1200000
_diffrn_ambient_temperature 299(2)
_diffrn_detector_area_resol_mean 15.9718
_diffrn_measured_fraction_theta_full 0.312
_diffrn_measured_fraction_theta_max 0.308
_diffrn_measurement_device_type 'KM4 with Eos CCD'
_diffrn_measurement_method '\f- and \w scans'
_diffrn_radiation_monochromator graphite
_diffrn_radiation_source 'fine-focus sealed tube'
_diffrn_radiation_type MoK\a
_diffrn_radiation_wavelength 0.71073
_diffrn_reflns_av_R_equivalents 0.0972
_diffrn_reflns_av_unetI/netI 0.0316
_diffrn_reflns_Laue_measured_fraction_full 0.312
_diffrn_reflns_Laue_measured_fraction_max 0.308
_diffrn_reflns_limit_h_max 9
_diffrn_reflns_limit_h_min -9
_diffrn_reflns_limit_k_max 12
_diffrn_reflns_limit_k_min -12
_diffrn_reflns_limit_l_max 10
_diffrn_reflns_limit_l_min -10
_diffrn_reflns_number 15422
_diffrn_reflns_point_group_measured_fraction_full 0.312
_diffrn_reflns_point_group_measured_fraction_max 0.308
_diffrn_reflns_theta_full 25.242
_diffrn_reflns_theta_max 25.998
_diffrn_reflns_theta_min 3.192
_exptl_absorpt_coefficient_mu 0.078
_exptl_absorpt_correction_T_max 1.00000
_exptl_absorpt_correction_T_min 0.62318
_exptl_absorpt_correction_type multi-scan
_exptl_absorpt_process_details
;
SCALE3 ABSPACK (Agilent Technologies, 2014).
;
_exptl_crystal_colour colourless
_exptl_crystal_density_diffrn 1.302
_exptl_crystal_description block
_exptl_crystal_F_000 1120
_exptl_crystal_size_max 0.20
_exptl_crystal_size_mid 0.18
_exptl_crystal_size_min 0.16
_refine_diff_density_max 0.162
_refine_diff_density_min -0.116
_refine_diff_density_rms 0.031
_refine_ls_extinction_method none
_refine_ls_goodness_of_fit_ref 1.106
_refine_ls_hydrogen_treatment constr
_refine_ls_matrix_type full
_refine_ls_number_parameters 104
_refine_ls_number_reflns 814
_refine_ls_number_restraints 68
_refine_ls_restrained_S_all 1.090
_refine_ls_R_factor_all 0.1557
_refine_ls_R_factor_gt 0.0886
_refine_ls_shift/su_max 0.000
_refine_ls_shift/su_mean 0.000
_refine_ls_structure_factor_coef Fsqd
_refine_ls_weighting_details 'w=1/[\s^2^(Fo^2^)+(0.1286P)^2^+2.2660P] where P=(Fo^2^+2Fc^2^)/3'
_refine_ls_weighting_scheme calc
_refine_ls_wR_factor_gt 0.2595
_refine_ls_wR_factor_ref 0.2959
_reflns_Friedel_coverage 0.000
_reflns_number_gt 409
_reflns_number_total 814
_reflns_threshold_expression 'I > 2\s(I)'
_cod_data_source_file c6ce01650b2.cif
_cod_data_source_block 49.9%P_1.0GPa
_cod_depositor_comments 'Adding full bibliography for 7226912--7226923.cif.'
_cod_database_code 7226918
_shelx_shelxl_version_number 2014/7
_shelx_space_group_comment
;
The symmetry employed for this shelxl refinement is uniquely defined
by the following loop, which should always be used as a source of
symmetry information in preference to the above space-group names.
They are only intended as comments.
;

loop_
_space_group_symop_operation_xyz
'x, y, z'
'-x+1/2, -y, z+1/2'
'-x, y+1/2, -z+1/2'
'x+1/2, -y+1/2, -z'
'-x, -y, -z'
'x-1/2, y, -z-1/2'
'x, -y-1/2, z-1/2'
'-x-1/2, y-1/2, z'

loop_
_atom_site_label
_atom_site_type_symbol
_atom_site_fract_x
_atom_site_fract_y
_atom_site_fract_z
_atom_site_U_iso_or_equiv
_atom_site_adp_type
_atom_site_occupancy
_atom_site_site_symmetry_order
_atom_site_calc_flag
_atom_site_refinement_flags_posn
_atom_site_refinement_flags_adp
_atom_site_refinement_flags_occupancy
_atom_site_disorder_assembly
_atom_site_disorder_group
C2M C 0.4150(5) 0.6235(7) 0.2017(9) 0.069(2) Uiso 1 1 d D . . . .
H2M H 0.4121 0.6885 0.2861 0.083 Uiso 1 1 calc R U . A 1
C6M C 0.3729(9) 0.6295(9) 0.1187(11) 0.085(3) Uiso 1 1 d . . . . .
H6M1 H 0.3731 0.5676 0.0319 0.102 Uiso 1 1 calc R U . . .
H6M2 H 0.3692 0.7160 0.0742 0.102 Uiso 1 1 calc R U . . .
C7M C 0.3351(4) 0.5998(6) 0.2256(8) 0.085(3) Uiso 1 1 d G . . . .
C8M C 0.3166(4) 0.4776(5) 0.2238(8) 0.103(3) Uiso 1 1 d G . . . .
H8M H 0.3282 0.4148 0.1552 0.123 Uiso 1 1 d G U . . .
C9M C 0.2823(4) 0.4451(6) 0.3179(10) 0.132(4) Uiso 1 1 d G . . . .
H9M H 0.2708 0.3608 0.3149 0.158 Uiso 1 1 d G U . . .
C10M C 0.2645(4) 0.5363(9) 0.4171(10) 0.157(6) Uiso 1 1 d G . . . .
H10M H 0.2407 0.5144 0.4816 0.188 Uiso 1 1 d G U . . .
C11M C 0.2816(4) 0.6616(7) 0.4224(9) 0.120(4) Uiso 1 1 d G . . . .
H11M H 0.2694 0.7243 0.4894 0.144 Uiso 1 1 d G U . . .
C12M C 0.3172(4) 0.6915(5) 0.3269(9) 0.100(3) Uiso 1 1 d G . . . .
H12M H 0.3292 0.7749 0.3310 0.120 Uiso 1 1 d G U . . .
O1M O 0.4515(15) 0.748(3) -0.003(4) 0.113(14) Uani 0.501(11) 1 d D U P B 1
C1M C 0.4535(7) 0.6714(18) 0.107(2) 0.053(7) Uiso 0.501(11) 1 d D U P B 1
C3M C 0.4328(9) 0.5055(19) 0.286(3) 0.067(9) Uiso 0.501(11) 1 d D U P B 1
H3M1 H 0.4222 0.4267 0.2355 0.081 Uiso 0.501(11) 1 calc R U P B 1
H3M2 H 0.4232 0.5053 0.3951 0.081 Uiso 0.501(11) 1 calc R U P B 1
C4M C 0.4825(9) 0.5088(15) 0.2793(18) 0.040(6) Uiso 0.501(11) 1 d D U P B 1
H4M1 H 0.4943 0.5305 0.3822 0.048 Uiso 0.501(11) 1 calc R U P B 1
H4M2 H 0.4938 0.4246 0.2471 0.048 Uiso 0.501(11) 1 calc R U P B 1
C5M C 0.4938(7) 0.6090(12) 0.1632(14) 0.040(4) Uiso 0.501(11) 1 d D U P B 1
C13M C 0.5326(7) 0.6583(12) 0.1205(16) 0.051(5) Uiso 0.501(11) 1 d D U P B 1
H13M H 0.5313 0.7236 0.0442 0.062 Uiso 0.501(11) 1 calc R U P B 1
C14M C 0.5758(7) 0.6261(12) 0.1739(14) 0.048(4) Uiso 0.501(11) 1 d DG U P B 1
C15M C 0.5832(7) 0.5319(12) 0.2902(14) 0.085(6) Uiso 0.501(11) 1 d DG U P B 1
H15M H 0.5595 0.4863 0.3326 0.102 Uiso 0.501(11) 1 d G U P B 1
C16M C 0.6254(8) 0.5051(11) 0.3438(14) 0.084(6) Uiso 0.501(11) 1 d G U P B 1
H16M H 0.6301 0.4414 0.4212 0.101 Uiso 0.501(11) 1 d G U P B 1
C17M C 0.6603(7) 0.5726(13) 0.2821(16) 0.066(5) Uiso 0.501(11) 1 d G U P B 1
H17M H 0.6887 0.5560 0.3191 0.079 Uiso 0.501(11) 1 d G U P B 1
C18M C 0.6534(7) 0.6644(13) 0.1661(15) 0.076(6) Uiso 0.501(11) 1 d G U P B 1
H18M H 0.6770 0.7102 0.1241 0.092 Uiso 0.501(11) 1 d G U P B 1
C19M C 0.6117(7) 0.6890(10) 0.1117(13) 0.062(6) Uiso 0.501(11) 1 d DG U P B 1
H19M H 0.6075 0.7499 0.0307 0.074 Uiso 0.501(11) 1 d G U P B 1
O1D O 0.4548(14) 0.746(3) 0.012(3) 0.095(13) Uani 0.499(11) 1 d D U P B 2
C1D C 0.4498(7) 0.6459(16) 0.0889(18) 0.043(6) Uiso 0.499(11) 1 d D U P B 2
C3D C 0.4248(9) 0.4869(17) 0.269(3) 0.059(7) Uiso 0.499(11) 1 d D U P B 2
H3D1 H 0.4125 0.4192 0.2025 0.071 Uiso 0.499(11) 1 calc R U P B 2
H3D2 H 0.4138 0.4776 0.3755 0.071 Uiso 0.499(11) 1 calc R U P B 2
C4D C 0.4749(9) 0.4826(17) 0.2658(16) 0.042(5) Uiso 0.499(11) 1 d D U P B 2
H4D1 H 0.4876 0.5372 0.3472 0.051 Uiso 0.499(11) 1 calc R U P B 2
H4D2 H 0.4859 0.3943 0.2756 0.051 Uiso 0.499(11) 1 calc R U P B 2
C5D C 0.4821(5) 0.5380(10) 0.1008(11) 0.043(4) Uiso 0.499(11) 1 d D U P B 2
C13D C 0.5257(5) 0.5733(9) 0.0272(12) 0.040(4) Uiso 0.499(11) 1 d D U P B 2
H13D H 0.5219 0.6570 -0.0269 0.049 Uiso 0.499(11) 1 calc R U P B 2
C14D C 0.5679(5) 0.5814(11) 0.1177(13) 0.049(4) Uiso 0.499(11) 1 d DG U P B 2
C15D C 0.5823(6) 0.4998(10) 0.2391(13) 0.065(4) Uiso 0.499(11) 1 d DG U P B 2
H15D H 0.5638 0.4340 0.2767 0.078 Uiso 0.499(11) 1 d G U P B 2
C16D C 0.6239(6) 0.5151(11) 0.3046(14) 0.058(4) Uiso 0.499(11) 1 d G U P B 2
H16D H 0.6333 0.4596 0.3853 0.070 Uiso 0.499(11) 1 d G U P B 2
C17D C 0.6510(5) 0.6123(14) 0.2498(17) 0.080(6) Uiso 0.499(11) 1 d G U P B 2
H17D H 0.6788 0.6240 0.2948 0.096 Uiso 0.499(11) 1 d G U P B 2
C18D C 0.6374(6) 0.6921(12) 0.1290(17) 0.075(7) Uiso 0.499(11) 1 d G U P B 2
H18D H 0.6558 0.7580 0.0918 0.090 Uiso 0.499(11) 1 d G U P B 2
C19D C 0.5966(6) 0.6752(10) 0.0629(13) 0.070(5) Uiso 0.499(11) 1 d DG U P B 2
H19D H 0.5880 0.7285 -0.0212 0.084 Uiso 0.499(11) 1 d G U P B 2

loop_
_atom_site_aniso_label
_atom_site_aniso_U_11
_atom_site_aniso_U_22
_atom_site_aniso_U_33
_atom_site_aniso_U_23
_atom_site_aniso_U_13
_atom_site_aniso_U_12
O1M 0.17(4) 0.083(17) 0.088(16) 0.049(12) -0.007(19) -0.004(19)
O1D 0.17(4) 0.057(13) 0.060(11) 0.010(10) -0.017(16) 0.009(17)

loop_
_atom_type_symbol
_atom_type_description
_atom_type_scat_dispersion_real
_atom_type_scat_dispersion_imag
_atom_type_scat_source
C C 0.0033 0.0016 'International Tables Vol C Tables 4.2.6.8 and 6.1.1.4'
H H 0.0000 0.0000 'International Tables Vol C Tables 4.2.6.8 and 6.1.1.4'
O O 0.0106 0.0060 'International Tables Vol C Tables 4.2.6.8 and 6.1.1.4'

loop_
_geom_angle_atom_site_label_1
_geom_angle_atom_site_label_2
_geom_angle_atom_site_label_3
_geom_angle
_geom_angle_site_symmetry_1
_geom_angle_site_symmetry_3
C1D C2M C6M 109.4(10) . .
C6M C2M C3M 125.3(13) . .
C6M C2M C1M 115.1(11) . .
C3M C2M C1M 103.0(14) . .
C1D C2M C3D 103.9(13) . .
C6M C2M C3D 112.6(13) . .
C6M C2M H2M 103.7 . .
C3M C2M H2M 103.7 . .
C1M C2M H2M 103.7 . .
C2M C6M C7M 112.8(7) . .
C2M C6M H6M1 109.0 . .
C7M C6M H6M1 109.0 . .
C2M C6M H6M2 109.0 . .
C7M C6M H6M2 109.0 . .
H6M1 C6M H6M2 107.8 . .
C8M C7M C12M 117.3 . .
C8M C7M C6M 119.9(6) . .
C12M C7M C6M 122.9(6) . .
C9M C8M C7M 122.5 . .
C9M C8M H8M 119.3 . .
C7M C8M H8M 118.3 . .
C8M C9M C10M 120.0 . .
C8M C9M H9M 120.2 . .
C10M C9M H9M 119.8 . .
C9M C10M C11M 119.8 . .
C9M C10M H10M 120.2 . .
C11M C10M H10M 119.9 . .
C10M C11M C12M 118.9 . .
C10M C11M H11M 120.0 . .
C12M C11M H11M 121.1 . .
C7M C12M C11M 121.5 . .
C7M C12M H12M 119.0 . .
C11M C12M H12M 119.5 . .
O1M C1M C5M 125(2) . .
O1M C1M C2M 125(2) . .
C5M C1M C2M 110.4(11) . .
C2M C3M C4M 109.2(15) . .
C2M C3M H3M1 109.8 . .
C4M C3M H3M1 109.8 . .
C2M C3M H3M2 109.8 . .
C4M C3M H3M2 109.8 . .
H3M1 C3M H3M2 108.3 . .
C5M C4M C3M 106.2(14) . .
C5M C4M H4M1 110.5 . .
C3M C4M H4M1 110.5 . .
C5M C4M H4M2 110.5 . .
C3M C4M H4M2 110.5 . .
H4M1 C4M H4M2 108.7 . .
C13M C5M C4M 130.9(15) . .
C13M C5M C1M 119.9(11) . .
C4M C5M C1M 108.6(14) . .
C5M C13M C14M 130.5(12) . .
C5M C13M H13M 114.8 . .
C14M C13M H13M 114.8 . .
C19M C14M C15M 117.2 . .
C19M C14M C13M 120.9(9) . .
C15M C14M C13M 121.9(9) . .
C14M C15M C16M 120.9 . .
C14M C15M H15M 119.0 . .
C16M C15M H15M 120.1 . .
C17M C16M C15M 120.2 . .
C17M C16M H16M 119.6 . .
C15M C16M H16M 120.2 . .
C18M C17M C16M 119.4 . .
C18M C17M H17M 120.2 . .
C16M C17M H17M 120.4 . .
C17M C18M C19M 120.2 . .
C17M C18M H18M 119.4 . .
C19M C18M H18M 120.3 . .
C14M C19M C18M 122.1 . .
C14M C19M H19M 118.6 . .
C18M C19M H19M 119.4 . .
O1D C1D C2M 125(2) . .
O1D C1D C5D 125(2) . .
C2M C1D C5D 109.4(10) . .
C2M C3D C4D 102.5(14) . .
C2M C3D H3D1 111.3 . .
C4D C3D H3D1 111.3 . .
C2M C3D H3D2 111.3 . .
C4D C3D H3D2 111.3 . .
H3D1 C3D H3D2 109.2 . .
C5D C4D C3D 98.6(14) . .
C5D C4D H4D1 112.1 . .
C3D C4D H4D1 112.1 . .
C5D C4D H4D2 112.1 . .
C3D C4D H4D2 112.1 . .
H4D1 C4D H4D2 109.7 . .
C1D C5D C4D 103.9(11) . .
C1D C5D C13D 112.7(10) . .
C4D C5D C13D 126.2(14) . .
C1D C5D C13D 112.6(13) . 5_665
C4D C5D C13D 109.5(10) . 5_665
C13D C5D C13D 91.5(9) . 5_665
C14D C13D C5D 124.5(10) . .
C14D C13D C5D 120.9(12) . 5_665
C5D C13D C5D 88.5(9) . 5_665
C14D C13D H13D 107.0 . .
C5D C13D H13D 107.0 . .
C5D C13D H13D 107.0 5_665 .
C19D C14D C15D 117.2 . .
C19D C14D C13D 114.8(8) . .
C15D C14D C13D 127.8(8) . .
C14D C15D C16D 120.8 . .
C14D C15D H15D 119.1 . .
C16D C15D H15D 120.1 . .
C17D C16D C15D 120.2 . .
C17D C16D H16D 119.7 . .
C15D C16D H16D 120.2 . .
C18D C17D C16D 119.5 . .
C18D C17D H17D 120.1 . .
C16D C17D H17D 120.4 . .
C17D C18D C19D 120.2 . .
C17D C18D H18D 119.5 . .
C19D C18D H18D 120.3 . .
C14D C19D C18D 122.1 . .
C14D C19D H19D 118.6 . .
C18D C19D H19D 119.3 . .

loop_
_geom_bond_atom_site_label_1
_geom_bond_atom_site_label_2
_geom_bond_distance
_geom_bond_site_symmetry_2
C2M C1D 1.455(17) .
C2M C6M 1.48(3) .
C2M C3M 1.508(16) .
C2M C1M 1.516(17) .
C2M C3D 1.541(15) .
C2M H2M 0.9800 .
C6M C7M 1.51(2) .
C6M H6M1 0.9700 .
C6M H6M2 0.9700 .
C7M C8M 1.3776 .
C7M C12M 1.3875 .
C8M C9M 1.3678 .
C8M H8M 0.9366 .
C9M C10M 1.3715 .
C9M H9M 0.9340 .
C10M C11M 1.3900 .
C10M H10M 0.9423 .
C11M C12M 1.3968 .
C11M H11M 0.9367 .
C12M H12M 0.9336 .
O1M C1M 1.222(16) .
C1M C5M 1.478(17) .
C3M C4M 1.535(19) .
C3M H3M1 0.9700 .
C3M H3M2 0.9700 .
C4M C5M 1.464(14) .
C4M H4M1 0.9700 .
C4M H4M2 0.9700 .
C5M C13M 1.348(16) .
C13M C14M 1.447(15) .
C13M H13M 0.9300 .
C14M C19M 1.3864 .
C14M C15M 1.3979 .
C15M C16M 1.4079 .
C15M H15M 0.9389 .
C16M C17M 1.3829 .
C16M H16M 0.9358 .
C17M C18M 1.3762 .
C17M H17M 0.9461 .
C18M C19M 1.3909 .
C18M H18M 0.9373 .
C19M H19M 0.9356 .
O1D C1D 1.222(16) .
C1D C5D 1.494(16) .
C3D C4D 1.548(19) .
C3D H3D1 0.9700 .
C3D H3D2 0.9700 .
C4D C5D 1.522(14) .
C4D H4D1 0.9700 .
C4D H4D2 0.9700 .
C5D C13D 1.526(15) .
C5D C13D 1.592(11) 5_665
C13D C14D 1.514(14) .
C13D C5D 1.592(11) 5_665
C13D H13D 0.9800 .
C14D C19D 1.3864 .
C14D C15D 1.3970 .
C15D C16D 1.4062 .
C15D H15D 0.9388 .
C16D C17D 1.3825 .
C16D H16D 0.9352 .
C17D C18D 1.3753 .
C17D H17D 0.9449 .
C18D C19D 1.3890 .
C18D H18D 0.9371 .
C19D H19D 0.9351 .
